data_2204207
loop_
_publ_author_name
'Li, Jin-Feng'
'Zhao, Ya-Juan'
'Li, Xin-Hua'
'Hu, Mao-Lin'

_publ_section_title
;
 Bis(\m-hydrogen
 5-sulfosalicylate)bis[aqua(1,10-phenanthroline)lead(II)]
;
_journal_issue 9
_journal_name_full 'Acta Crystallographica Section E'
_journal_page_first m1210
_journal_page_last m1212
_journal_paper_doi 10.1107/S1600536804018483
_journal_volume 60
_journal_year 2004
_chemical_formula_iupac '[Pb2 (C7 H4 O6 S)2 (C12 H8 N2)2 (H2 O)2]'
_chemical_formula_moiety 'C38 H28 N4 O14 Pb2 S2'
_chemical_formula_sum 'C38 H28 N4 O14 Pb2 S2'
_chemical_formula_weight 1243.14
_chemical_name_systematic
;
Bis(\m-hydrogen 5-sulfosalicylate)bis[aqua(1,10-phenanthroline)lead(II)]
;
_space_group_IT_number 2
_symmetry_cell_setting triclinic
_symmetry_space_group_name_Hall '-P 1'
_symmetry_space_group_name_H-M 'P -1'
_atom_sites_solution_hydrogens geom
_atom_sites_solution_primary direct
_atom_sites_solution_secondary difmap
_audit_creation_method SHELXL97
_cell_angle_alpha 84.979(2)
_cell_angle_beta 84.407(2)
_cell_angle_gamma 78.970(2)
_cell_formula_units_Z 1
_cell_length_a 8.2520(11)
_cell_length_b 10.2384(13)
_cell_length_c 11.3422(15)
_cell_measurement_reflns_used 3935
_cell_measurement_temperature 298(2)
_cell_measurement_theta_max 25.20
_cell_measurement_theta_min 2.52
_cell_volume 933.8(2)
_computing_cell_refinement 'SAINT (Bruker, 2002)'
_computing_data_collection 'SMART (Bruker, 2002)'
_computing_data_reduction SAINT
_computing_molecular_graphics 'XP (Bruker, 2002)'
_computing_publication_material SHELXL97
_computing_structure_refinement 'SHELXL97 (Sheldrick, 1997)'
_computing_structure_solution 'SHELXS97 (Sheldrick, 1997)'
_diffrn_ambient_temperature 298(2)
_diffrn_measured_fraction_theta_full 0.981
_diffrn_measured_fraction_theta_max 0.981
_diffrn_measurement_device_type 'Bruker APEX CCD area-detector'
_diffrn_measurement_method '\f and \w'
_diffrn_radiation_monochromator graphite
_diffrn_radiation_source 'fine-focus sealed tube'
_diffrn_radiation_type MoK\a
_diffrn_radiation_wavelength 0.71073
_diffrn_reflns_av_R_equivalents 0.0152
_diffrn_reflns_av_sigmaI/netI 0.0278
_diffrn_reflns_limit_h_max 9
_diffrn_reflns_limit_h_min -9
_diffrn_reflns_limit_k_max 12
_diffrn_reflns_limit_k_min -12
_diffrn_reflns_limit_l_max 13
_diffrn_reflns_limit_l_min -5
_diffrn_reflns_number 4971
_diffrn_reflns_theta_full 25.23
_diffrn_reflns_theta_max 25.23
_diffrn_reflns_theta_min 1.81
_diffrn_standards_decay_% 0
_diffrn_standards_interval_time 0
_diffrn_standards_number 0
_exptl_absorpt_coefficient_mu 9.194
_exptl_absorpt_correction_T_max 0.1607
_exptl_absorpt_correction_T_min 0.0729
_exptl_absorpt_correction_type multi-scan
_exptl_absorpt_process_details '(SADABS; Bruker, 2002)'
_exptl_crystal_colour colourless
_exptl_crystal_density_diffrn 2.211
_exptl_crystal_density_meas ?
_exptl_crystal_density_method .
_exptl_crystal_description block
_exptl_crystal_F_000 592
_exptl_crystal_size_max 0.32
_exptl_crystal_size_mid 0.27
_exptl_crystal_size_min 0.20
_refine_diff_density_max 0.737
_refine_diff_density_min -0.862
_refine_ls_extinction_coef 0.0189(6)
_refine_ls_extinction_expression Fc^*^=kFc[1+0.001xFc^2^\l^3^/sin(2\q)]^-1/4^
_refine_ls_extinction_method 'SHELXL97 (Sheldrick, 1997)'
_refine_ls_goodness_of_fit_ref 1.053
_refine_ls_hydrogen_treatment mixed
_refine_ls_matrix_type full
_refine_ls_number_parameters 279
_refine_ls_number_reflns 3307
_refine_ls_number_restraints 3
_refine_ls_restrained_S_all 1.053
_refine_ls_R_factor_all 0.0223
_refine_ls_R_factor_gt 0.0206
_refine_ls_shift/su_max 0.001
_refine_ls_shift/su_mean 0.000
_refine_ls_structure_factor_coef Fsqd
_refine_ls_weighting_details 'calc w = 1/[\s^2^(Fo^2^)+(0.0335P)^2^] where P=(Fo^2^+2Fc^2^)/3'
_refine_ls_weighting_scheme calc
_refine_ls_wR_factor_gt 0.0521
_refine_ls_wR_factor_ref 0.0528
_reflns_number_gt 3126
_reflns_number_total 3307
_reflns_threshold_expression I>2\s(I)
_cod_data_source_file ob6398.cif
_cod_data_source_block I
_cod_depositor_comments
;
The following automatic conversions were performed:
'_symmetry_cell_setting' value 'Triclinic' changed to 'triclinic'
according to '/home/saulius/struct/CIF-dictionaries/cif_core.dic'
dictionary named 'cif_core.dic' version 2.4.1 from 2010-06-29.

Automatic conversion script
Id: cif_fix_enum 1527 2010-12-29 10:47:43Z saulius 

The following automatic conversions were performed:

'_symmetry_cell_setting' value 'Triclinic' changed to 'triclinic'
according to /home/saulius/struct/CIF-dictionaries/cif_core.dic
dictionary named 'cif_core.dic' version 2.4.1 from 2010-06-29.

Automatic conversion script
Id: cif_fix_values 1715 2011-07-08 13:25:40Z adriana 
;
_cod_original_sg_symbol_Hall -P1
_cod_original_sg_symbol_H-M P-1
_cod_database_code 2204207
_cod_database_fobs_code 2204207

loop_
_symmetry_equiv_pos_as_xyz
'x, y, z'
'-x, -y, -z'

loop_
_atom_site_label
_atom_site_fract_x
_atom_site_fract_y
_atom_site_fract_z
_atom_site_U_iso_or_equiv
_atom_site_adp_type
_atom_site_calc_flag
_atom_site_refinement_flags
_atom_site_occupancy
_atom_site_type_symbol
Pb1 0.942373(16) 0.200026(13) 0.341781(12) 0.03049(9) Uani d . 1 Pb
S1 0.67198(13) -0.02934(11) -0.25115(9) 0.0360(2) Uani d . 1 S
O1 0.7446(4) 0.2699(3) 0.2022(3) 0.0443(7) Uani d . 1 O
O2 0.8808(4) 0.0689(4) 0.1611(3) 0.0516(8) Uani d . 1 O
O3 0.4876(4) 0.3760(3) 0.0980(3) 0.0461(7) Uani d . 1 O
H3 0.5567 0.3678 0.1466 0.069 Uiso calc R 1 H
O4 0.7666(4) -0.1509(3) -0.2005(3) 0.0478(8) Uani d . 1 O
O5 0.5205(5) -0.0505(5) -0.2936(4) 0.0847(15) Uani d . 1 O
O6 0.7743(5) 0.0337(3) -0.3410(3) 0.0559(9) Uani d . 1 O
O7 0.6879(5) 0.1137(4) 0.4338(3) 0.0546(9) Uani d D 1 O
N1 0.9867(4) 0.4350(3) 0.2615(3) 0.0320(7) Uani d . 1 N
N2 0.7929(4) 0.3944(3) 0.4683(3) 0.0315(7) Uani d . 1 N
C1 0.6663(5) 0.1743(4) 0.0373(3) 0.0296(8) Uani d . 1 C
C2 0.5306(5) 0.2777(4) 0.0231(3) 0.0335(9) Uani d . 1 C
C3 0.4359(6) 0.2797(5) -0.0721(4) 0.0460(11) Uani d . 1 C
H3A 0.3437 0.3469 -0.0814 0.055 Uiso calc R 1 H
C4 0.4769(5) 0.1841(4) -0.1522(4) 0.0408(10) Uani d . 1 C
H4 0.4132 0.1872 -0.2160 0.049 Uiso calc R 1 H
C5 0.6130(5) 0.0825(4) -0.1390(3) 0.0302(8) Uani d . 1 C
C6 0.7065(5) 0.0768(4) -0.0438(3) 0.0287(8) Uani d . 1 C
H6 0.7963 0.0077 -0.0338 0.034 Uiso calc R 1 H
C7 0.7719(5) 0.1670(4) 0.1397(3) 0.0341(9) Uani d . 1 C
C8 1.0789(5) 0.4546(4) 0.1620(4) 0.0403(10) Uani d . 1 C
H8 1.1315 0.3811 0.1212 0.048 Uiso calc R 1 H
C9 1.1004(6) 0.5821(5) 0.1155(4) 0.0478(11) Uani d . 1 C
H9 1.1638 0.5927 0.0442 0.057 Uiso calc R 1 H
C10 1.0276(6) 0.6905(5) 0.1760(4) 0.0448(11) Uani d . 1 C
H10 1.0420 0.7755 0.1463 0.054 Uiso calc R 1 H
C11 0.9312(5) 0.6738(4) 0.2828(4) 0.0338(9) Uani d . 1 C
C12 0.8551(5) 0.7824(4) 0.3520(4) 0.0408(10) Uani d . 1 C
H12 0.8692 0.8687 0.3263 0.049 Uiso calc R 1 H
C13 0.7627(5) 0.7609(4) 0.4548(4) 0.0377(9) Uani d . 1 C
H13 0.7128 0.8331 0.4982 0.045 Uiso calc R 1 H
C14 0.7403(5) 0.6303(4) 0.4977(4) 0.0326(8) Uani d . 1 C
C15 0.6464(5) 0.6056(4) 0.6036(4) 0.0395(10) Uani d . 1 C
H15 0.5946 0.6760 0.6486 0.047 Uiso calc R 1 H
C16 0.6307(6) 0.4779(5) 0.6411(4) 0.0427(10) Uani d . 1 C
H16 0.5716 0.4599 0.7128 0.051 Uiso calc R 1 H
C17 0.7048(5) 0.3748(4) 0.5702(4) 0.0388(10) Uani d . 1 C
H17 0.6917 0.2883 0.5955 0.047 Uiso calc R 1 H
C18 0.8129(4) 0.5215(4) 0.4319(3) 0.0273(8) Uani d . 1 C
C19 0.9130(4) 0.5431(4) 0.3223(3) 0.0288(8) Uani d . 1 C
H7A 0.628(5) 0.092(4) 0.389(3) 0.035 Uiso d D 1 H
H7B 0.684(5) 0.079(4) 0.5018(19) 0.035 Uiso d D 1 H

loop_
_atom_site_aniso_label
_atom_site_aniso_U_11
_atom_site_aniso_U_22
_atom_site_aniso_U_33
_atom_site_aniso_U_12
_atom_site_aniso_U_13
_atom_site_aniso_U_23
Pb1 0.03444(11) 0.02586(11) 0.03144(11) -0.00315(6) -0.00357(6) -0.00788(6)
S1 0.0367(5) 0.0418(6) 0.0304(5) -0.0036(4) -0.0028(4) -0.0159(4)
O1 0.064(2) 0.0395(17) 0.0348(16) -0.0152(14) -0.0102(15) -0.0115(13)
O2 0.0453(18) 0.066(2) 0.0423(18) 0.0047(16) -0.0138(15) -0.0196(16)
O3 0.061(2) 0.0391(17) 0.0352(17) 0.0021(15) 0.0013(14) -0.0163(14)
O4 0.064(2) 0.0324(16) 0.0437(18) -0.0067(14) 0.0093(15) -0.0073(13)
O5 0.049(2) 0.126(4) 0.089(3) -0.005(2) -0.020(2) -0.072(3)
O6 0.077(2) 0.0463(19) 0.0333(17) 0.0083(17) 0.0125(16) -0.0024(14)
O7 0.071(2) 0.068(2) 0.0358(18) -0.0419(19) -0.0113(17) 0.0037(16)
N1 0.0337(17) 0.0301(17) 0.0321(18) -0.0057(13) 0.0016(14) -0.0063(14)
N2 0.0390(18) 0.0267(17) 0.0282(17) -0.0062(14) 0.0028(14) -0.0041(13)
C1 0.034(2) 0.036(2) 0.0202(18) -0.0121(16) 0.0024(16) -0.0031(15)
C2 0.044(2) 0.031(2) 0.025(2) -0.0055(17) 0.0059(17) -0.0055(16)
C3 0.042(2) 0.047(3) 0.043(3) 0.011(2) -0.008(2) -0.009(2)
C4 0.038(2) 0.053(3) 0.029(2) 0.0050(19) -0.0081(18) -0.012(2)
C5 0.0333(19) 0.032(2) 0.025(2) -0.0059(16) -0.0010(16) -0.0058(16)
C6 0.0268(18) 0.030(2) 0.029(2) -0.0058(15) -0.0007(15) -0.0043(16)
C7 0.039(2) 0.044(2) 0.023(2) -0.0146(19) 0.0010(17) -0.0054(17)
C8 0.044(2) 0.040(2) 0.034(2) -0.0066(19) 0.0082(19) -0.0049(18)
C9 0.051(3) 0.056(3) 0.035(2) -0.015(2) 0.011(2) 0.002(2)
C10 0.047(2) 0.038(2) 0.049(3) -0.013(2) 0.001(2) 0.005(2)
C11 0.036(2) 0.031(2) 0.036(2) -0.0076(17) -0.0044(17) -0.0029(17)
C12 0.046(2) 0.025(2) 0.053(3) -0.0082(18) -0.007(2) -0.0044(19)
C13 0.045(2) 0.026(2) 0.041(2) -0.0017(17) -0.005(2) -0.0081(17)
C14 0.0293(19) 0.032(2) 0.037(2) -0.0018(15) -0.0038(17) -0.0094(17)
C15 0.044(2) 0.033(2) 0.038(2) 0.0016(18) 0.0057(19) -0.0136(18)
C16 0.049(3) 0.041(2) 0.036(2) -0.007(2) 0.011(2) -0.0119(19)
C17 0.048(2) 0.032(2) 0.036(2) -0.0099(18) 0.0046(19) -0.0071(18)
C18 0.0282(18) 0.0235(18) 0.031(2) -0.0039(14) -0.0065(15) -0.0025(15)
C19 0.0289(18) 0.029(2) 0.029(2) -0.0039(15) -0.0039(15) -0.0041(15)

loop_
_atom_type_symbol
_atom_type_description
_atom_type_scat_dispersion_real
_atom_type_scat_dispersion_imag
_atom_type_scat_source
C C 0.0033 0.0016 'International Tables Vol C Tables 4.2.6.8 and 6.1.1.4'
H H 0.0000 0.0000 'International Tables Vol C Tables 4.2.6.8 and 6.1.1.4'
N N 0.0061 0.0033 'International Tables Vol C Tables 4.2.6.8 and 6.1.1.4'
O O 0.0106 0.0060 'International Tables Vol C Tables 4.2.6.8 and 6.1.1.4'
S S 0.1246 0.1234 'International Tables Vol C Tables 4.2.6.8 and 6.1.1.4'
Pb Pb -3.3944 10.1111 'International Tables Vol C Tables 4.2.6.8 and 6.1.1.4'

loop_
_geom_angle_atom_site_label_1
_geom_angle_atom_site_label_2
_geom_angle_atom_site_label_3
_geom_angle_site_symmetry_3
_geom_angle
_geom_angle_publ_flag
O1 Pb1 O7 . 75.64(11) yes
O1 Pb1 N1 . 75.07(10) yes
O7 Pb1 N1 . 131.98(12) yes
O1 Pb1 N2 . 88.59(10) yes
O7 Pb1 N2 . 77.80(11) yes
N1 Pb1 N2 . 64.31(10) yes
O1 Pb1 O2 . 51.60(10) yes
O7 Pb1 O2 . 80.31(11) yes
N1 Pb1 O2 . 108.80(11) yes
N2 Pb1 O2 . 138.34(10) yes
O1 Pb1 O4 2_755 102.56(11) yes
O7 Pb1 O4 2_755 147.10(11) yes
N1 Pb1 O4 2_755 76.65(9) yes
N2 Pb1 O4 2_755 135.05(9) yes
O2 Pb1 O4 2_755 73.83(10) yes
O4 S1 O5 . 112.1(3) ?
O4 S1 O6 . 110.2(2) ?
O5 S1 O6 . 113.1(3) ?
O4 S1 C5 . 108.39(18) ?
O5 S1 C5 . 106.3(2) ?
O6 S1 C5 . 106.45(19) ?
C7 O1 Pb1 . 100.2(2) ?
C7 O2 Pb1 . 86.2(2) ?
C2 O3 H3 . 109.5 ?
S1 O4 Pb1 2_755 106.09(16) ?
Pb1 O7 H7A . 117(3) ?
Pb1 O7 H7B . 121(3) ?
H7A O7 H7B . 117(3) ?
C8 N1 C19 . 118.5(3) ?
C8 N1 Pb1 . 121.8(3) ?
C19 N1 Pb1 . 119.7(2) ?
C17 N2 C18 . 118.3(3) ?
C17 N2 Pb1 . 122.7(3) ?
C18 N2 Pb1 . 118.8(2) ?
C6 C1 C2 . 120.2(3) ?
C6 C1 C7 . 118.9(3) ?
C2 C1 C7 . 120.9(4) ?
O3 C2 C3 . 118.4(4) ?
O3 C2 C1 . 122.7(4) ?
C3 C2 C1 . 118.9(4) ?
C4 C3 C2 . 120.7(4) ?
C4 C3 H3A . 119.7 ?
C2 C3 H3A . 119.7 ?
C3 C4 C5 . 120.4(4) ?
C3 C4 H4 . 119.8 ?
C5 C4 H4 . 119.8 ?
C6 C5 C4 . 119.9(4) ?
C6 C5 S1 . 121.1(3) ?
C4 C5 S1 . 118.7(3) ?
C5 C6 C1 . 119.9(4) ?
C5 C6 H6 . 120.0 ?
C1 C6 H6 . 120.0 ?
O2 C7 O1 . 122.0(4) ?
O2 C7 C1 . 121.6(4) ?
O1 C7 C1 . 116.4(4) ?
N1 C8 C9 . 122.4(4) ?
N1 C8 H8 . 118.8 ?
C9 C8 H8 . 118.8 ?
C10 C9 C8 . 119.4(4) ?
C10 C9 H9 . 120.3 ?
C8 C9 H9 . 120.3 ?
C9 C10 C11 . 119.9(4) ?
C9 C10 H10 . 120.0 ?
C11 C10 H10 . 120.0 ?
C10 C11 C19 . 117.3(4) ?
C10 C11 C12 . 122.8(4) ?
C19 C11 C12 . 120.0(4) ?
C13 C12 C11 . 120.5(4) ?
C13 C12 H12 . 119.8 ?
C11 C12 H12 . 119.8 ?
C12 C13 C14 . 121.4(4) ?
C12 C13 H13 . 119.3 ?
C14 C13 H13 . 119.3 ?
C15 C14 C18 . 118.0(4) ?
C15 C14 C13 . 122.4(4) ?
C18 C14 C13 . 119.6(4) ?
C16 C15 C14 . 119.8(4) ?
C16 C15 H15 . 120.1 ?
C14 C15 H15 . 120.1 ?
C15 C16 C17 . 119.0(4) ?
C15 C16 H16 . 120.5 ?
C17 C16 H16 . 120.5 ?
N2 C17 C16 . 123.0(4) ?
N2 C17 H17 . 118.5 ?
C16 C17 H17 . 118.5 ?
N2 C18 C14 . 121.8(4) ?
N2 C18 C19 . 118.6(3) ?
C14 C18 C19 . 119.5(3) ?
N1 C19 C11 . 122.5(4) ?
N1 C19 C18 . 118.5(3) ?
C11 C19 C18 . 119.0(3) ?

loop_
_geom_bond_atom_site_label_1
_geom_bond_atom_site_label_2
_geom_bond_site_symmetry_2
_geom_bond_distance
_geom_bond_publ_flag
Pb1 O1 . 2.354(3) yes
Pb1 O7 . 2.530(3) yes
Pb1 N1 . 2.577(3) yes
Pb1 N2 . 2.599(3) yes
Pb1 O2 . 2.684(3) yes
Pb1 O4 2_755 2.742(3) yes
S1 O4 . 1.442(3) ?
S1 O5 . 1.443(4) ?
S1 O6 . 1.447(3) ?
S1 C5 . 1.757(4) ?
O1 C7 . 1.293(5) ?
O2 C7 . 1.237(5) ?
O3 C2 . 1.347(5) ?
O3 H3 . 0.8200 ?
O4 Pb1 2_755 2.742(3) ?
O7 H7A . 0.810(18) ?
O7 H7B . 0.820(18) ?
N1 C8 . 1.321(5) ?
N1 C19 . 1.366(5) ?
N2 C17 . 1.325(5) ?
N2 C18 . 1.366(5) ?
C1 C6 . 1.388(6) ?
C1 C2 . 1.397(6) ?
C1 C7 . 1.507(5) ?
C2 C3 . 1.390(6) ?
C3 C4 . 1.367(6) ?
C3 H3A . 0.9300 ?
C4 C5 . 1.388(6) ?
C4 H4 . 0.9300 ?
C5 C6 . 1.378(5) ?
C6 H6 . 0.9300 ?
C8 C9 . 1.400(6) ?
C8 H8 . 0.9300 ?
C9 C10 . 1.365(7) ?
C9 H9 . 0.9300 ?
C10 C11 . 1.399(6) ?
C10 H10 . 0.9300 ?
C11 C19 . 1.405(5) ?
C11 C12 . 1.427(6) ?
C12 C13 . 1.355(6) ?
C12 H12 . 0.9300 ?
C13 C14 . 1.422(6) ?
C13 H13 . 0.9300 ?
C14 C15 . 1.396(6) ?
C14 C18 . 1.401(5) ?
C15 C16 . 1.366(6) ?
C15 H15 . 0.9300 ?
C16 C17 . 1.393(6) ?
C16 H16 . 0.9300 ?
C17 H17 . 0.9300 ?
C18 C19 . 1.448(5) ?

loop_
_geom_hbond_atom_site_label_D
_geom_hbond_atom_site_label_H
_geom_hbond_atom_site_label_A
_geom_hbond_site_symmetry_A
_geom_hbond_distance_DH
_geom_hbond_distance_HA
_geom_hbond_distance_DA
_geom_hbond_angle_DHA
_geom_hbond_publ_flag
O3 H3 O1 . 0.82 1.81 2.542(4) 147 yes
O7 H7A O5 2_655 0.810(18) 1.844(19) 2.653(5) 176(5) yes
O7 H7B O6 1_556 0.820(18) 1.98(2) 2.733(5) 152(4) yes
